data_2230363
loop_
_publ_author_name
'W\"ohlert, Susanne'
'Wriedt, Mario'
'Jess, Inke'
'N\"ather, Christian'

_publ_section_title
;
 Chloridotetrapyridinecopper(II) dicyanamidate pyridine disolvate
;
_journal_coeditor_code IM2272
_journal_issue 6
_journal_name_full 'Acta Crystallographica Section E'
_journal_page_first m695
_journal_paper_doi 10.1107/S1600536811016187
_journal_volume 67
_journal_year 2011
_chemical_formula_iupac '[Cu Cl (C5 H5 N)4] (C2 N3), 2C6 H5 N'
_chemical_formula_moiety 'C20 H20 Cl Cu N4 +, C2 N3 -, 2(C5 H5 N)'
_chemical_formula_sum 'C32 H30 Cl Cu N9'
_chemical_formula_weight 639.64
_chemical_name_systematic
;
Chloridotetrapyridinecopper(II) dicyanamidate pyridine disolvate
;
_space_group_IT_number 45
_symmetry_cell_setting orthorhombic
_symmetry_space_group_name_Hall 'I 2 -2c'
_symmetry_space_group_name_H-M 'I b a 2'
_atom_sites_solution_hydrogens geom
_atom_sites_solution_primary direct
_atom_sites_solution_secondary difmap
_audit_creation_method SHELXL-97
_cell_angle_alpha 90.00
_cell_angle_beta 90.00
_cell_angle_gamma 90.00
_cell_formula_units_Z 4
_cell_length_a 15.2859(6)
_cell_length_b 17.6577(9)
_cell_length_c 11.4818(9)
_cell_measurement_reflns_used 16623
_cell_measurement_temperature 170(2)
_cell_measurement_theta_max 28
_cell_measurement_theta_min 2.66
_cell_volume 3099.1(3)
_computing_cell_refinement 'IPDS (Stoe & Cie, 1998)'
_computing_data_collection 'IPDS (Stoe & Cie, 1998)'
_computing_data_reduction 'IPDS (Stoe & Cie, 1998)'
_computing_molecular_graphics 'XP in SHELXTL (Sheldrick, 2008)'
_computing_publication_material 'CIFTAB in SHELXTL (Sheldrick, 2008)'
_computing_structure_refinement 'SHELXL97 (Sheldrick, 2008)'
_computing_structure_solution 'SHELXS97 (Sheldrick, 2008'
_diffrn_ambient_temperature 170(2)
_diffrn_measured_fraction_theta_full 0.993
_diffrn_measured_fraction_theta_max 0.993
_diffrn_measurement_device_type 'Stoe IPDS-1'
_diffrn_measurement_method \f
_diffrn_radiation_monochromator graphite
_diffrn_radiation_source 'fine-focus sealed tube'
_diffrn_radiation_type MoK\a
_diffrn_radiation_wavelength 0.71073
_diffrn_reflns_av_R_equivalents 0.0460
_diffrn_reflns_av_sigmaI/netI 0.0293
_diffrn_reflns_limit_h_max 20
_diffrn_reflns_limit_h_min -20
_diffrn_reflns_limit_k_max 23
_diffrn_reflns_limit_k_min -23
_diffrn_reflns_limit_l_max 15
_diffrn_reflns_limit_l_min -15
_diffrn_reflns_number 16623
_diffrn_reflns_theta_full 28.00
_diffrn_reflns_theta_max 28.00
_diffrn_reflns_theta_min 2.66
_diffrn_standards_decay_% 0
_diffrn_standards_interval_time 0
_diffrn_standards_number 0
_exptl_absorpt_coefficient_mu 0.829
_exptl_absorpt_correction_T_max 0.941
_exptl_absorpt_correction_T_min 0.825
_exptl_absorpt_correction_type numerical
_exptl_absorpt_process_details '(X-SHAPE; Stoe & Cie, 1998)'
_exptl_crystal_colour blue
_exptl_crystal_density_diffrn 1.371
_exptl_crystal_density_method 'not measured'
_exptl_crystal_description block
_exptl_crystal_F_000 1324
_exptl_crystal_size_max 0.4751
_exptl_crystal_size_mid 0.1797
_exptl_crystal_size_min 0.0776
_refine_diff_density_max 0.706
_refine_diff_density_min -0.557
_refine_ls_abs_structure_details 'Flack (1983), <b>1740 Friedel pairs</b>'
_refine_ls_abs_structure_Flack 0.00(2)
_refine_ls_extinction_coef 0.0056(6)
_refine_ls_extinction_expression Fc^*^=kFc[1+0.001xFc^2^\l^3^/sin(2\q)]^-1/4^
_refine_ls_extinction_method 'SHELXL97 (Sheldrick, 2008)'
_refine_ls_goodness_of_fit_ref 1.027
_refine_ls_hydrogen_treatment constr
_refine_ls_matrix_type full
_refine_ls_number_parameters 198
_refine_ls_number_reflns 3708
_refine_ls_number_restraints 1
_refine_ls_restrained_S_all 1.027
_refine_ls_R_factor_all 0.0427
_refine_ls_R_factor_gt 0.0343
_refine_ls_shift/su_max 0.001
_refine_ls_shift/su_mean 0.000
_refine_ls_structure_factor_coef Fsqd
_refine_ls_weighting_details 'calc w=1/[\s^2^(Fo^2^)+(0.0648P)^2^+0.0000P] where P=(Fo^2^+2Fc^2^)/3'
_refine_ls_weighting_scheme calc
_refine_ls_wR_factor_gt 0.0880
_refine_ls_wR_factor_ref 0.0927
_reflns_number_gt 3220
_reflns_number_total 3708
_reflns_threshold_expression I>2\s(I)
_cod_data_source_file im2272.cif
_cod_data_source_block I
_cod_database_code 2230363
_cod_database_fobs_code 2230363

loop_
_symmetry_equiv_pos_as_xyz
'x, y, z'
'-x, -y, z'
'x+1/2, -y+1/2, z'
'-x+1/2, y+1/2, z'
'x+1/2, y+1/2, z+1/2'
'-x+1/2, -y+1/2, z+1/2'
'x+1, -y+1, z+1/2'
'-x+1, y+1, z+1/2'

loop_
_atom_site_type_symbol
_atom_site_label
_atom_site_fract_x
_atom_site_fract_y
_atom_site_fract_z
_atom_site_U_iso_or_equiv
_atom_site_adp_type
_atom_site_calc_flag
_atom_site_refinement_flags
_atom_site_occupancy
_atom_site_symmetry_multiplicity
_atom_site_disorder_assembly
_atom_site_disorder_group
Cu Cu1 0.5000 0.5000 0.78178(3) 0.01901(12) Uani d S 1 2 . .
Cl Cl1 0.5000 0.5000 1.01993(7) 0.01916(17) Uani d S 1 2 . .
N N1 0.51436(10) 0.38455(9) 0.77683(18) 0.0175(3) Uani d . 1 1 . .
C C2 0.49213(17) 0.26597(16) 0.6798(2) 0.0291(6) Uani d . 1 1 . .
H H2 0.4664 0.2383 0.6177 0.035 Uiso calc R 1 1 . .
C C3 0.54374(17) 0.22991(13) 0.7620(2) 0.0310(5) Uani d . 1 1 . .
H H3 0.5538 0.1769 0.7570 0.037 Uiso calc R 1 1 . .
C C4 0.58055(16) 0.27172(12) 0.8518(2) 0.0288(5) Uani d . 1 1 . .
H H4 0.6160 0.2479 0.9091 0.035 Uiso calc R 1 1 . .
C C5 0.56461(14) 0.34873(12) 0.8560(2) 0.0222(4) Uani d . 1 1 . .
H H5 0.5900 0.3775 0.9172 0.027 Uiso calc R 1 1 . .
N N11 0.63287(11) 0.50796(9) 0.77505(18) 0.0169(3) Uani d . 1 1 . .
C C11 0.67644(14) 0.54903(11) 0.8549(2) 0.0193(4) Uani d . 1 1 . .
H H11 0.6440 0.5768 0.9112 0.023 Uiso calc R 1 1 . .
C C12 0.76675(16) 0.55225(14) 0.8580(2) 0.0257(5) Uani d . 1 1 . .
H H12 0.7960 0.5824 0.9144 0.031 Uiso calc R 1 1 . .
C C13 0.81395(14) 0.51051(14) 0.7770(3) 0.0294(5) Uani d . 1 1 . .
H H13 0.8761 0.5114 0.7777 0.035 Uiso calc R 1 1 . .
C C14 0.76982(15) 0.46773(14) 0.6956(2) 0.0264(5) Uani d . 1 1 . .
H H14 0.8010 0.4386 0.6397 0.032 Uiso calc R 1 1 . .
C C15 0.67906(14) 0.46793(13) 0.6968(2) 0.0210(4) Uani d . 1 1 . .
H H15 0.6485 0.4388 0.6404 0.025 Uiso calc R 1 1 . .
C C1 0.47896(16) 0.34335(13) 0.6904(2) 0.0225(4) Uani d . 1 1 . .
H H1 0.4435 0.3683 0.6342 0.027 Uiso calc R 1 1 . .
N N21 0.79940(15) 0.79986(11) 0.5241(2) 0.0355(5) Uani d . 1 1 . .
C C21 0.7555(2) 0.75937(16) 0.6032(2) 0.0369(6) Uani d . 1 1 . .
H H21 0.7249 0.7859 0.6625 0.044 Uiso calc R 1 1 . .
C C22 0.7521(2) 0.68134(18) 0.6039(3) 0.0413(7) Uani d . 1 1 . .
H H22 0.7193 0.6552 0.6615 0.050 Uiso calc R 1 1 . .
C C23 0.79745(19) 0.64167(15) 0.5190(3) 0.0444(7) Uani d . 1 1 . .
H H23 0.7970 0.5879 0.5178 0.053 Uiso calc R 1 1 . .
C C24 0.8428(2) 0.68182(16) 0.4368(3) 0.0401(7) Uani d . 1 1 . .
H H24 0.8741 0.6566 0.3767 0.048 Uiso calc R 1 1 . .
C C25 0.8419(2) 0.75980(16) 0.4435(3) 0.0378(6) Uani d . 1 1 . .
H H25 0.8740 0.7870 0.3864 0.045 Uiso calc R 1 1 . .
N N30 0.93807(17) 0.38709(14) 0.5329(4) 0.0628(8) Uani d . 1 1 . .
C C30 0.96901(19) 0.44145(16) 0.5161(4) 0.0527(9) Uani d . 1 1 . .
N N31 1.0000 0.5000 0.4511(5) 0.0835(19) Uani d S 1 2 . .

loop_
_atom_site_aniso_label
_atom_site_aniso_U_11
_atom_site_aniso_U_22
_atom_site_aniso_U_33
_atom_site_aniso_U_12
_atom_site_aniso_U_13
_atom_site_aniso_U_23
Cu1 0.01452(16) 0.01243(16) 0.0301(2) -0.00084(13) 0.000 0.000
Cl1 0.0229(3) 0.0194(3) 0.0151(4) 0.0001(3) 0.000 0.000
N1 0.0189(8) 0.0146(7) 0.0188(7) -0.0016(6) 0.0009(7) 0.0003(7)
C2 0.0405(16) 0.0208(12) 0.0259(13) -0.0078(10) 0.0045(9) -0.0045(7)
C3 0.0379(13) 0.0177(10) 0.0375(15) 0.0035(10) 0.0098(10) 0.0000(8)
C4 0.0334(12) 0.0230(11) 0.0299(11) 0.0106(10) 0.0009(10) 0.0057(9)
C5 0.0251(11) 0.0206(9) 0.0210(9) 0.0034(9) -0.0008(8) 0.0023(8)
N11 0.0163(6) 0.0175(8) 0.0169(8) -0.0007(6) -0.0013(7) -0.0001(6)
C11 0.0228(10) 0.0172(9) 0.0179(9) -0.0039(8) 0.0000(8) -0.0005(8)
C12 0.0233(11) 0.0296(11) 0.0241(10) -0.0074(9) -0.0035(9) 0.0011(9)
C13 0.0178(8) 0.0386(13) 0.0317(11) -0.0009(9) 0.0028(11) 0.0067(10)
C14 0.0220(12) 0.0289(12) 0.0282(11) 0.0027(10) 0.0037(9) 0.0021(10)
C15 0.0214(11) 0.0214(10) 0.0201(9) 0.0007(9) 0.0021(9) -0.0017(8)
C1 0.0274(11) 0.0200(10) 0.0202(8) -0.0050(9) -0.0013(9) -0.0002(9)
N21 0.0417(12) 0.0274(9) 0.0375(10) 0.0003(9) 0.0084(11) 0.0080(9)
C21 0.0384(15) 0.0408(16) 0.0314(12) 0.0044(13) 0.0074(9) 0.0092(10)
C22 0.0395(15) 0.0433(16) 0.0412(15) -0.0056(13) 0.0035(11) 0.0181(12)
C23 0.0511(16) 0.0258(11) 0.0562(17) -0.0071(12) -0.0008(14) 0.0103(12)
C24 0.0467(19) 0.0304(13) 0.0431(14) -0.0018(13) 0.0081(11) 0.0023(11)
C25 0.0447(17) 0.0327(13) 0.0362(12) -0.0063(12) 0.0129(11) 0.0090(11)
N30 0.0391(13) 0.0320(12) 0.117(2) 0.0062(11) -0.0058(16) 0.0096(19)
C30 0.0252(11) 0.0321(15) 0.101(3) -0.0010(12) 0.0075(16) -0.0040(16)
N31 0.105(5) 0.091(4) 0.054(3) -0.054(3) 0.000 0.000

loop_
_atom_type_symbol
_atom_type_description
_atom_type_scat_dispersion_real
_atom_type_scat_dispersion_imag
_atom_type_scat_source
C C 0.0033 0.0016 'International Tables Vol C Tables 4.2.6.8 and 6.1.1.4'
H H 0.0000 0.0000 'International Tables Vol C Tables 4.2.6.8 and 6.1.1.4'
N N 0.0061 0.0033 'International Tables Vol C Tables 4.2.6.8 and 6.1.1.4'
Cu Cu 0.3201 1.2651 'International Tables Vol C Tables 4.2.6.8 and 6.1.1.4'
Cl Cl 0.1484 0.1585 'International Tables Vol C Tables 4.2.6.8 and 6.1.1.4'

loop_
_geom_angle_atom_site_label_1
_geom_angle_atom_site_label_2
_geom_angle_atom_site_label_3
_geom_angle_site_symmetry_1
_geom_angle_site_symmetry_3
_geom_angle
_geom_angle_publ_flag
N11 Cu1 N11 . 2_665 175.66(12) ?
N11 Cu1 N1 . . 87.76(6) ?
N11 Cu1 N1 2_665 . 92.12(6) ?
N11 Cu1 N1 . 2_665 92.12(6) ?
N11 Cu1 N1 2_665 2_665 87.76(6) ?
N1 Cu1 N1 . 2_665 176.83(12) ?
N11 Cu1 Cl1 . . 92.17(6) ?
N11 Cu1 Cl1 2_665 . 92.17(6) ?
N1 Cu1 Cl1 . . 91.59(6) ?
N1 Cu1 Cl1 2_665 . 91.59(6) ?
C1 N1 C5 . . 118.27(18) ?
C1 N1 Cu1 . . 121.01(15) ?
C5 N1 Cu1 . . 120.58(15) ?
C3 C2 C1 . . 118.4(2) ?
C3 C2 H2 . . 120.8 ?
C1 C2 H2 . . 120.8 ?
C2 C3 C4 . . 119.5(2) ?
C2 C3 H3 . . 120.2 ?
C4 C3 H3 . . 120.2 ?
C5 C4 C3 . . 118.6(2) ?
C5 C4 H4 . . 120.7 ?
C3 C4 H4 . . 120.7 ?
N1 C5 C4 . . 122.5(2) ?
N1 C5 H5 . . 118.7 ?
C4 C5 H5 . . 118.7 ?
C15 N11 C11 . . 118.64(17) ?
C15 N11 Cu1 . . 120.85(14) ?
C11 N11 Cu1 . . 120.31(15) ?
N11 C11 C12 . . 122.3(2) ?
N11 C11 H11 . . 118.9 ?
C12 C11 H11 . . 118.9 ?
C11 C12 C13 . . 118.7(2) ?
C11 C12 H12 . . 120.7 ?
C13 C12 H12 . . 120.7 ?
C14 C13 C12 . . 119.39(19) ?
C14 C13 H13 . . 120.3 ?
C12 C13 H13 . . 120.3 ?
C13 C14 C15 . . 118.8(2) ?
C13 C14 H14 . . 120.6 ?
C15 C14 H14 . . 120.6 ?
N11 C15 C14 . . 122.2(2) ?
N11 C15 H15 . . 118.9 ?
C14 C15 H15 . . 118.9 ?
N1 C1 C2 . . 122.6(2) ?
N1 C1 H1 . . 118.7 ?
C2 C1 H1 . . 118.7 ?
C25 N21 C21 . . 115.6(2) ?
N21 C21 C22 . . 123.9(3) ?
N21 C21 H21 . . 118.1 ?
C22 C21 H21 . . 118.1 ?
C21 C22 C23 . . 118.8(2) ?
C21 C22 H22 . . 120.6 ?
C23 C22 H22 . . 120.6 ?
C24 C23 C22 . . 118.4(2) ?
C24 C23 H23 . . 120.8 ?
C22 C23 H23 . . 120.8 ?
C23 C24 C25 . . 118.3(3) ?
C23 C24 H24 . . 120.9 ?
C25 C24 H24 . . 120.9 ?
N21 C25 C24 . . 125.0(2) ?
N21 C25 H25 . . 117.5 ?
C24 C25 H25 . . 117.5 ?
N30 C30 N31 . . 156.9(5) ?
C30 N31 C30 2_765 . 113.5(5) ?

loop_
_geom_bond_atom_site_label_1
_geom_bond_atom_site_label_2
_geom_bond_site_symmetry_2
_geom_bond_distance
_geom_bond_publ_flag
Cu1 N11 . 2.0374(16) ?
Cu1 N11 2_665 2.0374(16) ?
Cu1 N1 . 2.0511(16) ?
Cu1 N1 2_665 2.0511(16) ?
Cu1 Cl1 . 2.7344(9) ?
N1 C1 . 1.345(3) ?
N1 C5 . 1.348(3) ?
C2 C3 . 1.385(4) ?
C2 C1 . 1.386(4) ?
C2 H2 . 0.9500 ?
C3 C4 . 1.387(3) ?
C3 H3 . 0.9500 ?
C4 C5 . 1.382(3) ?
C4 H4 . 0.9500 ?
C5 H5 . 0.9500 ?
N11 C15 . 1.344(3) ?
N11 C11 . 1.346(3) ?
C11 C12 . 1.382(3) ?
C11 H11 . 0.9500 ?
C12 C13 . 1.389(4) ?
C12 H12 . 0.9500 ?
C13 C14 . 1.378(4) ?
C13 H13 . 0.9500 ?
C14 C15 . 1.387(3) ?
C14 H14 . 0.9500 ?
C15 H15 . 0.9500 ?
C1 H1 . 0.9500 ?
N21 C25 . 1.333(4) ?
N21 C21 . 1.337(3) ?
C21 C22 . 1.379(4) ?
C21 H21 . 0.9500 ?
C22 C23 . 1.386(5) ?
C22 H22 . 0.9500 ?
C23 C24 . 1.368(4) ?
C23 H23 . 0.9500 ?
C24 C25 . 1.379(4) ?
C24 H24 . 0.9500 ?
C25 H25 . 0.9500 ?
N30 C30 . 1.087(4) ?
C30 N31 . 1.360(4) ?
N31 C30 2_765 1.360(4) ?
